data_1532656
loop_
_publ_author_name
'Wang Yingxia'
'Bie Lijian'
'Du Yu'
'Lin Jianhua'
'Richardson, J.W.jr.'
'You Liping'
'Loong Chun-K'

_publ_section_title
;
 Hexagonal perovskite-intergrowth manganates: Ln2 Ca2 Mn O7 (Ln= La, Nd
 and Sm)
;
_journal_name_full 'Journal of Solid State Chemistry'
_journal_page_first 65
_journal_page_last 72
_journal_volume 177
_journal_year 2004
_chemical_formula_sum 'Ca2 Mn Nd2 O7'
_chemical_name_systematic 'Nd2 Ca2 (Mn O7)'
_space_group_IT_number 148
_symmetry_space_group_name_Hall '-R 3'
_symmetry_space_group_name_H-M 'R -3 :H'
_cell_angle_alpha 90
_cell_angle_beta 90
_cell_angle_gamma 120
_cell_formula_units_Z 12
_cell_length_a 11.1096
_cell_length_b 11.1096
_cell_length_c 17.1987
_cell_volume 1838.328
_citation_journal_id_ASTM JSSCBI
_cod_data_source_file WangYingxia_JSSCBI_2004_1847.cif
_cod_data_source_block Ca2Mn1Nd2O7
_cod_original_formula_sum 'Ca2 Mn1 Nd2 O7'
_cod_database_code 1532656

loop_
_symmetry_equiv_pos_as_xyz
x,y,z
-y,x-y,z
-x+y,-x,z
-x,-y,-z
y,-x+y,-z
x-y,x,-z
x+2/3,y+1/3,z+1/3
-y+2/3,x-y+1/3,z+1/3
-x+y+2/3,-x+1/3,z+1/3
-x+2/3,-y+1/3,-z+1/3
y+2/3,-x+y+1/3,-z+1/3
x-y+2/3,x+1/3,-z+1/3
x+1/3,y+2/3,z+2/3
-y+1/3,x-y+2/3,z+2/3
-x+y+1/3,-x+2/3,z+2/3
-x+1/3,-y+2/3,-z+2/3
y+1/3,-x+y+2/3,-z+2/3
x-y+1/3,x+2/3,-z+2/3

loop_
_atom_site_label
_atom_site_type_symbol
_atom_site_fract_x
_atom_site_fract_y
_atom_site_fract_z
_atom_site_occupancy
_atom_site_U_iso_or_equiv
Mn1 Mn+4 0 0 0 1 0.0
Mn2 Mn+4 0.5 0 0 1 0.0
Ca3 Ca+2 0 0 0.176 0.88 0.0
Nd2 Nd+3 0.174 0.339 -0.0435 0.95 0.0
O5 O-2 0.288 0.686 0.1667 0.1667 0.0
Ca4 Ca+2 0.012 0.506 0.1736 0.88 0.0
O3 O-2 0.099 0.664 0.0745 1 0.0
O1 O-2 0.001 0.183 0.2816 1 0.0
O2 O-2 0.117 0.153 0.0579 1 0.0
Nd4 Nd+3 0.012 0.506 0.1736 0.12 0.0
Ca1 Ca+2 0 0 0.3773 0.33 0.0
Nd1 Nd+3 0 0 0.3773 0.67 0.0
Ca2 Ca+2 0.174 0.339 -0.0435 0.05 0.0
O4 O-2 0.052 0.388 0.0675 1 0.0
Nd3 Nd+3 0 0 0.176 0.12 0.0
O6 O-2 0.254 0.118 0.1667 0.5 0.0
